data_2203796
loop_
_publ_author_name
'Zhen-Feng Chen'
'Jian Zhou'
'Dong-Qing Li'
'Ming-Xiong Tan'
'Hong Liang'
'Yong Zhang'

_publ_section_title
;Bis{3-[(<i>E</i>)-2-(aminocarbonyl)hydrazonomethyl]pyridine-\k<i>N</i>}tetraaquanickel(II)
 diacetate
;
_journal_issue 6
_journal_name_full 'Acta Crystallographica Section E'
_journal_page_first m861
_journal_page_last m862
_journal_paper_doi 10.1107/S1600536804012425
_journal_volume 60
_journal_year 2004
_chemical_formula_iupac '[Ni (C14 H16 N8 O2)2 (H2 O)4] (C2 H3 O2)2'
_chemical_formula_moiety 'C14 H24 N8 Ni O6 2+, 2C2 H3 O2 1-'
_chemical_formula_sum 'C18 H30 N8 Ni O10'
_chemical_formula_weight 577.21
_chemical_name_systematic ?
_space_group_IT_number 2
_symmetry_cell_setting triclinic
_symmetry_space_group_name_Hall '-P 1'
_symmetry_space_group_name_H-M 'P -1'
_atom_sites_solution_hydrogens geom
_atom_sites_solution_primary direct
_atom_sites_solution_secondary difmap
_audit_creation_method SHELXL-97
_cell_angle_alpha 65.822(15)
_cell_angle_beta 69.678(16)
_cell_angle_gamma 82.14(2)
_cell_formula_units_Z 1
_cell_length_a 7.8498(19)
_cell_length_b 8.836(2)
_cell_length_c 10.2711(17)
_cell_measurement_reflns_used 2857
_cell_measurement_temperature 193(2)
_cell_measurement_theta_max 27.5
_cell_measurement_theta_min 3.3
_cell_volume 609.5(2)
_computing_cell_refinement 'CrystalClear (Rigaku, 1999)'
_computing_data_collection 'CrystalClear (Rigaku, 1999)'
_computing_data_reduction 'CrystalStructure (Rigaku/MSC, 2000)'
_computing_molecular_graphics 'SHELXTL (Siemens, 1994)'
_computing_publication_material SHELXTL
_computing_structure_refinement 'SHELXL97 (Sheldrick, 1997)'
_computing_structure_solution 'SHELXS97 (Sheldrick, 1997)'
_diffrn_ambient_temperature 193(2)
_diffrn_detector_area_resol_mean 7.31
_diffrn_measured_fraction_theta_full 0.976
_diffrn_measured_fraction_theta_max 0.976
_diffrn_measurement_device_type 'Rigaku Mercury CCD'
_diffrn_measurement_method \w
_diffrn_radiation_monochromator graphite
_diffrn_radiation_source 'fine-focus sealed tube'
_diffrn_radiation_type MoK\a
_diffrn_radiation_wavelength 0.71070
_diffrn_reflns_av_R_equivalents 0.0287
_diffrn_reflns_av_sigmaI/netI 0.0330
_diffrn_reflns_limit_h_max 10
_diffrn_reflns_limit_h_min -10
_diffrn_reflns_limit_k_max 11
_diffrn_reflns_limit_k_min -11
_diffrn_reflns_limit_l_max 11
_diffrn_reflns_limit_l_min -13
_diffrn_reflns_number 6785
_diffrn_reflns_theta_full 27.47
_diffrn_reflns_theta_max 27.47
_diffrn_reflns_theta_min 3.74
_diffrn_standards_decay_% 0
_diffrn_standards_interval_count 0
_diffrn_standards_interval_time 0
_diffrn_standards_number 0
_exptl_absorpt_coefficient_mu 0.866
_exptl_absorpt_correction_T_max 0.9184
_exptl_absorpt_correction_T_min 0.6427
_exptl_absorpt_correction_type multi-scan
_exptl_absorpt_process_details '(Jacobson, 1998)'
_exptl_crystal_colour green
_exptl_crystal_density_diffrn 1.573
_exptl_crystal_density_method 'not measured'
_exptl_crystal_description block
_exptl_crystal_F_000 302
_exptl_crystal_size_max 0.56
_exptl_crystal_size_mid 0.21
_exptl_crystal_size_min 0.10
_refine_diff_density_max 0.294
_refine_diff_density_min -0.268
_refine_ls_extinction_method none
_refine_ls_goodness_of_fit_ref 1.124
_refine_ls_hydrogen_treatment mixed
_refine_ls_matrix_type full
_refine_ls_number_parameters 198
_refine_ls_number_reflns 2731
_refine_ls_number_restraints 0
_refine_ls_restrained_S_all 1.124
_refine_ls_R_factor_all 0.0424
_refine_ls_R_factor_gt 0.0376
_refine_ls_shift/su_max 0.001
_refine_ls_shift/su_mean 0.000
_refine_ls_structure_factor_coef Fsqd
_refine_ls_weighting_details 'calc w = 1/[\s^2^(Fo^2^)+(0.0234P)^2^+0.4761P] where P = (Fo^2^+2Fc^2^)/3'
_refine_ls_weighting_scheme calc
_refine_ls_wR_factor_gt 0.0753
_refine_ls_wR_factor_ref 0.0770
_reflns_number_gt 2567
_reflns_number_total 2731
_reflns_threshold_expression I>2\s(I)
_cod_data_source_file ng6031.cif
_cod_data_source_block I
_cod_original_cell_volume 609.4(2)
_cod_database_code 2203796
_cod_database_fobs_code 2203796

loop_
_symmetry_equiv_pos_as_xyz
'x, y, z'
'-x, -y, -z'

loop_
_atom_site_label
_atom_site_fract_x
_atom_site_fract_y
_atom_site_fract_z
_atom_site_U_iso_or_equiv
_atom_site_adp_type
_atom_site_calc_flag
_atom_site_refinement_flags
_atom_site_occupancy
_atom_site_type_symbol
Ni1 0.5000 0.5000 0.5000 0.01550(11) Uani d S 1 Ni
O1 1.37861(19) 1.20067(17) -0.02653(16) 0.0248(3) Uani d . 1 O
O2 0.25190(19) 0.47181(19) 0.48349(18) 0.0231(3) Uani d . 1 O
O3 0.6289(2) 0.51561(19) 0.28078(16) 0.0204(3) Uani d . 1 O
O4 0.9793(2) 0.4510(2) 0.18607(19) 0.0316(4) Uani d . 1 O
O5 1.05363(19) 0.60590(18) 0.28327(16) 0.0255(3) Uani d . 1 O
N1 0.4678(2) 0.7599(2) 0.41767(18) 0.0190(3) Uani d . 1 N
N2 0.9296(2) 1.0631(2) 0.17038(19) 0.0222(4) Uani d . 1 N
N3 1.0764(2) 1.1672(2) 0.0907(2) 0.0256(4) Uani d . 1 N
N4 1.2605(3) 0.9399(2) 0.0947(2) 0.0251(4) Uani d . 1 N
C1 0.3062(3) 0.8327(3) 0.4540(2) 0.0236(4) Uani d . 1 C
H1 0.2004 0.7649 0.5110 0.028 Uiso calc R 1 H
C2 0.2882(3) 1.0023(3) 0.4116(2) 0.0268(4) Uani d . 1 C
H2A 0.1718 1.0500 0.4378 0.032 Uiso calc R 1 H
C3 0.4415(3) 1.1019(3) 0.3306(2) 0.0250(4) Uani d . 1 C
H3A 0.4320 1.2185 0.3026 0.030 Uiso calc R 1 H
C4 0.6094(3) 1.0296(2) 0.2904(2) 0.0200(4) Uani d . 1 C
C5 0.6148(3) 0.8577(2) 0.3352(2) 0.0198(4) Uani d . 1 C
H5 0.7287 0.8075 0.3057 0.024 Uiso calc R 1 H
C6 0.7752(3) 1.1301(2) 0.2085(2) 0.0219(4) Uani d . 1 C
H6 0.7683 1.2464 0.1832 0.026 Uiso calc R 1 H
C7 1.2461(3) 1.1033(2) 0.0500(2) 0.0205(4) Uani d . 1 C
C8 1.0929(3) 0.5264(2) 0.1986(2) 0.0195(4) Uani d . 1 C
C9 1.2899(3) 0.5237(3) 0.1074(3) 0.0283(5) Uani d . 1 C
H9A 1.3049 0.4496 0.0547 0.042 Uiso calc R 1 H
H9B 1.3637 0.4837 0.1747 0.042 Uiso calc R 1 H
H9C 1.3293 0.6361 0.0335 0.042 Uiso calc R 1 H
H2B 0.217(4) 0.524(4) 0.408(3) 0.048(8) Uiso d . 1 H
H2C 0.155(4) 0.447(4) 0.563(4) 0.056(9) Uiso d . 1 H
H3B 1.068(3) 1.262(3) 0.078(3) 0.024(6) Uiso d . 1 H
H3C 0.743(4) 0.500(4) 0.261(3) 0.045(8) Uiso d . 1 H
H3D 0.618(4) 0.599(4) 0.214(4) 0.060(10) Uiso d . 1 H
H4A 1.168(4) 0.876(3) 0.152(3) 0.035(7) Uiso d . 1 H
H4B 1.371(4) 0.896(3) 0.073(3) 0.035(7) Uiso d . 1 H

loop_
_atom_site_aniso_label
_atom_site_aniso_U_11
_atom_site_aniso_U_22
_atom_site_aniso_U_33
_atom_site_aniso_U_12
_atom_site_aniso_U_13
_atom_site_aniso_U_23
Ni1 0.01304(17) 0.01516(18) 0.01659(18) -0.00265(12) -0.00259(13) -0.00549(14)
O1 0.0204(7) 0.0192(7) 0.0268(8) -0.0041(6) -0.0027(6) -0.0042(6)
O2 0.0163(7) 0.0294(8) 0.0206(7) -0.0043(6) -0.0053(6) -0.0062(6)
O3 0.0174(7) 0.0217(8) 0.0183(7) -0.0001(6) -0.0035(6) -0.0058(6)
O4 0.0201(7) 0.0377(9) 0.0449(10) -0.0004(6) -0.0059(7) -0.0272(8)
O5 0.0218(7) 0.0301(8) 0.0250(8) -0.0035(6) -0.0029(6) -0.0137(6)
N1 0.0185(8) 0.0185(8) 0.0190(8) -0.0013(6) -0.0051(6) -0.0066(7)
N2 0.0232(8) 0.0184(8) 0.0226(9) -0.0042(7) -0.0040(7) -0.0071(7)
N3 0.0231(9) 0.0142(9) 0.0335(10) -0.0040(7) -0.0033(8) -0.0072(8)
N4 0.0226(9) 0.0173(9) 0.0298(10) -0.0018(7) -0.0035(8) -0.0073(8)
C1 0.0187(9) 0.0252(11) 0.0238(10) -0.0014(8) -0.0043(8) -0.0083(8)
C2 0.0218(10) 0.0255(11) 0.0298(11) 0.0058(8) -0.0067(9) -0.0107(9)
C3 0.0282(11) 0.0178(10) 0.0264(11) 0.0039(8) -0.0099(9) -0.0065(8)
C4 0.0231(10) 0.0172(9) 0.0186(9) -0.0013(7) -0.0064(8) -0.0056(8)
C5 0.0197(9) 0.0191(10) 0.0194(9) -0.0011(7) -0.0042(8) -0.0075(8)
C6 0.0267(10) 0.0140(9) 0.0230(10) -0.0016(8) -0.0074(8) -0.0053(8)
C7 0.0223(9) 0.0207(10) 0.0178(9) -0.0008(8) -0.0059(8) -0.0070(8)
C8 0.0169(9) 0.0195(10) 0.0193(9) 0.0008(7) -0.0053(8) -0.0054(8)
C9 0.0213(10) 0.0306(12) 0.0300(11) -0.0001(9) -0.0035(9) -0.0130(9)

loop_
_atom_type_symbol
_atom_type_description
_atom_type_scat_dispersion_real
_atom_type_scat_dispersion_imag
_atom_type_scat_source
C C 0.0033 0.0016 'International Tables Vol C Tables 4.2.6.8 and 6.1.1.4'
H H 0.0000 0.0000 'International Tables Vol C Tables 4.2.6.8 and 6.1.1.4'
Ni Ni 0.3393 1.1124 'International Tables Vol C Tables 4.2.6.8 and 6.1.1.4'
N N 0.0061 0.0033 'International Tables Vol C Tables 4.2.6.8 and 6.1.1.4'
O O 0.0106 0.0060 'International Tables Vol C Tables 4.2.6.8 and 6.1.1.4'

loop_
_geom_angle_atom_site_label_1
_geom_angle_atom_site_label_2
_geom_angle_atom_site_label_3
_geom_angle_site_symmetry_1
_geom_angle_site_symmetry_3
_geom_angle
_geom_angle_publ_flag
O2 Ni1 O2 . 2_666 180.0 ?
O2 Ni1 O3 . . 90.14(6) yes
O2 Ni1 O3 2_666 . 89.86(6) ?
O2 Ni1 O3 . 2_666 89.86(6) yes
O2 Ni1 O3 2_666 2_666 90.14(6) ?
O3 Ni1 O3 . 2_666 180.0 ?
O2 Ni1 N1 . . 90.34(6) yes
O2 Ni1 N1 . 2_666 89.66(6) yes
O2 Ni1 N1 2_666 2_666 90.34(6) ?
O3 Ni1 N1 . . 89.83(6) yes
O3 Ni1 N1 . 2_666 90.17(6) yes
O3 Ni1 N1 2_666 2_666 89.83(6) ?
O2 Ni1 N1 2_666 . 89.66(6) ?
O3 Ni1 N1 2_666 . 90.17(6) ?
N1 Ni1 N1 2_666 . 180.0 ?
Ni1 O2 H2B . . 126(2) ?
Ni1 O2 H2C . . 120(2) ?
H2B O2 H2C . . 107(3) ?
Ni1 O3 H3C . . 113.0(19) ?
Ni1 O3 H3D . . 118(2) ?
H3C O3 H3D . . 105(3) ?
C5 N1 C1 . . 117.85(17) ?
C5 N1 Ni1 . . 119.32(13) ?
C1 N1 Ni1 . . 122.64(13) ?
C6 N2 N3 . . 116.60(17) yes
N2 N3 C7 . . 119.62(17) yes
N2 N3 H3B . . 121.2(17) ?
C7 N3 H3B . . 118.5(17) ?
C7 N4 H4A . . 121.1(18) ?
C7 N4 H4B . . 118.6(17) ?
H4A N4 H4B . . 120(2) ?
N1 C1 C2 . . 122.47(19) ?
N1 C1 H1 . . 118.8 ?
C2 C1 H1 . . 118.8 ?
C1 C2 C3 . . 119.23(19) ?
C1 C2 H2A . . 120.4 ?
C3 C2 H2A . . 120.4 ?
C2 C3 C4 . . 119.28(19) ?
C2 C3 H3A . . 120.4 ?
C4 C3 H3A . . 120.4 ?
C3 C4 C5 . . 117.69(18) ?
C3 C4 C6 . . 120.93(18) ?
C5 C4 C6 . . 121.35(18) ?
N1 C5 C4 . . 123.43(18) ?
N1 C5 H5 . . 118.3 ?
C4 C5 H5 . . 118.3 ?
N2 C6 C4 . . 120.71(18) ?
N2 C6 H6 . . 119.6 ?
C4 C6 H6 . . 119.6 ?
O1 C7 N4 . . 123.52(19) ?
O1 C7 N3 . . 118.87(18) ?
N4 C7 N3 . . 117.61(18) ?
O4 C8 O5 . . 124.30(18) ?
O4 C8 C9 . . 118.62(18) ?
O5 C8 C9 . . 117.09(17) ?
C8 C9 H9A . . 109.5 ?
C8 C9 H9B . . 109.5 ?
H9A C9 H9B . . 109.5 ?
C8 C9 H9C . . 109.5 ?
H9A C9 H9C . . 109.5 ?
H9B C9 H9C . . 109.5 ?

loop_
_geom_bond_atom_site_label_1
_geom_bond_atom_site_label_2
_geom_bond_site_symmetry_2
_geom_bond_distance
_geom_bond_publ_flag
Ni1 O2 . 2.0689(15) yes
Ni1 O2 2_666 2.0689(15) ?
Ni1 O3 . 2.0770(15) yes
Ni1 O3 2_666 2.0770(15) ?
Ni1 N1 2_666 2.1098(17) ?
Ni1 N1 . 2.1098(17) yes
C7 O1 . 1.250(2) ?
O2 H2B . 0.84(3) ?
O2 H2C . 0.87(3) ?
O3 H3C . 0.85(3) ?
O3 H3D . 0.79(4) ?
C8 O4 . 1.252(2) ?
C8 O5 . 1.265(2) ?
C5 N1 . 1.338(2) ?
N1 C1 . 1.344(3) ?
C6 N2 . 1.279(3) ?
C7 N3 . 1.367(3) ?
C7 N4 . 1.326(3) ?
N2 N3 . 1.364(2) ?
N3 H3B . 0.79(2) ?
N4 H4A . 0.86(3) ?
N4 H4B . 0.89(3) ?
C1 C2 . 1.381(3) ?
C1 H1 . 0.9500 ?
C2 C3 . 1.381(3) ?
C2 H2A . 0.9500 ?
C3 C4 . 1.387(3) ?
C3 H3A . 0.9500 ?
C4 C5 . 1.394(3) ?
C4 C6 . 1.461(3) ?
C5 H5 . 0.9500 ?
C6 H6 . 0.9500 ?
C8 C9 . 1.507(3) ?
C9 H9A . 0.9800 ?
C9 H9B . 0.9800 ?
C9 H9C . 0.9800 ?

loop_
_geom_hbond_atom_site_label_D
_geom_hbond_atom_site_label_H
_geom_hbond_atom_site_label_A
_geom_hbond_site_symmetry_A
_geom_hbond_distance_DH
_geom_hbond_distance_HA
_geom_hbond_distance_DA
_geom_hbond_angle_DHA
O2 H2b O5 1_455 0.84(3) 1.98(3) 2.789(2) 160(3)
N3 H3b O4 1_565 0.79(2) 2.27(2) 2.966(2) 147(2)
O3 H3c O4 . 0.85(3) 1.81(3) 2.647(2) 166(3)
N4 H4a O5 . 0.86(3) 2.33(3) 3.089(3) 147(2)

loop_
_geom_torsion_atom_site_label_1
_geom_torsion_atom_site_label_2
_geom_torsion_atom_site_label_3
_geom_torsion_atom_site_label_4
_geom_torsion_site_symmetry_1
_geom_torsion
O2 Ni1 N1 C5 . -148.10(14)
O2 Ni1 N1 C5 2_666 31.90(14)
O3 Ni1 N1 C5 . -57.96(14)
O3 Ni1 N1 C5 2_666 122.04(14)
O2 Ni1 N1 C1 . 37.12(16)
O2 Ni1 N1 C1 2_666 -142.88(16)
O3 Ni1 N1 C1 . 127.26(16)
O3 Ni1 N1 C1 2_666 -52.74(16)
C6 N2 N3 C7 . 178.21(19)
C5 N1 C1 C2 . -1.1(3)
Ni1 N1 C1 C2 . 173.78(16)
N1 C1 C2 C3 . -0.9(3)
C1 C2 C3 C4 . 1.6(3)
C2 C3 C4 C5 . -0.3(3)
C2 C3 C4 C6 . -178.24(19)
C1 N1 C5 C4 . 2.5(3)
Ni1 N1 C5 C4 . -172.54(15)
C3 C4 C5 N1 . -1.8(3)
C6 C4 C5 N1 . 176.11(18)
N3 N2 C6 C4 . 178.32(17)
C3 C4 C6 N2 . -179.32(19)
C5 C4 C6 N2 . 2.8(3)
N2 N3 C7 O1 . 178.03(17)
N2 N3 C7 N4 . -2.0(3)
